data_2204963
loop_
_publ_author_name
'Ocak, Nazan'
'Yavuz, Metin'
'I\,s\?ik, \,Samil'
'Akdemir, Nesuhi'
'A\<gar, Erbil'
'\"Ozil, Musa'

_publ_section_title
;
 4,5-Bis(5-isopropyl-2-methylphenoxy)phthalonitrile
;
_journal_issue 1
_journal_name_full 'Acta Crystallographica Section E'
_journal_page_first o37
_journal_page_last o39
_journal_paper_doi 10.1107/S1600536804031289
_journal_volume 61
_journal_year 2005
_chemical_formula_iupac 'C28 H26 N2 O2'
_chemical_formula_moiety 'C28 H26 N2 O2'
_chemical_formula_sum 'C28 H26 N2 O2'
_chemical_formula_weight 424.52
_chemical_name_systematic
;
4,5-Bis(5-isopropyl-2-methylphenoxy)phthalonitrile
;
_space_group_IT_number 14
_symmetry_cell_setting monoclinic
_symmetry_space_group_name_Hall '-P 2ybc'
_symmetry_space_group_name_H-M 'P 1 21/c 1'
_atom_sites_solution_hydrogens geom
_atom_sites_solution_primary direct
_atom_sites_solution_secondary difmap
_cell_angle_alpha 90.00
_cell_angle_beta 114.061(7)
_cell_angle_gamma 90.00
_cell_formula_units_Z 4
_cell_length_a 15.5339(13)
_cell_length_b 11.1141(7)
_cell_length_c 15.7665(15)
_cell_measurement_reflns_used 13663
_cell_measurement_temperature 293(2)
_cell_measurement_theta_max 26.37
_cell_measurement_theta_min 1.39
_cell_volume 2485.5(4)
_computing_cell_refinement X-AREA
_computing_data_collection 'X-AREA (Stoe & Cie, 2002)'
_computing_data_reduction 'X-RED32 (Stoe & Cie, 2002)'
_computing_molecular_graphics 'ORTEPIII (Burnett & Johnson, 1996)'
_computing_publication_material 'WinGX (Farrugia, 1997)'
_computing_structure_refinement 'SHELXL97 (Sheldrick, 1997)'
_computing_structure_solution 'SHELXS97 (Sheldrick, 1997)'
_diffrn_ambient_temperature 293(2)
_diffrn_detector_area_resol_mean 6.67
_diffrn_measured_fraction_theta_full 1.000
_diffrn_measured_fraction_theta_max 1.000
_diffrn_measurement_device_type 'Stoe IPDS-2'
_diffrn_measurement_method w
_diffrn_radiation_monochromator graphite
_diffrn_radiation_source 'fine-focus sealed tube'
_diffrn_radiation_type MoK\a
_diffrn_radiation_wavelength 0.71073
_diffrn_reflns_av_R_equivalents 0.0523
_diffrn_reflns_av_sigmaI/netI 0.0317
_diffrn_reflns_limit_h_max 19
_diffrn_reflns_limit_h_min -19
_diffrn_reflns_limit_k_max 13
_diffrn_reflns_limit_k_min -13
_diffrn_reflns_limit_l_max 19
_diffrn_reflns_limit_l_min -19
_diffrn_reflns_number 34735
_diffrn_reflns_theta_full 26.00
_diffrn_reflns_theta_max 26.00
_diffrn_reflns_theta_min 1.44
_diffrn_standards_number 0
_exptl_absorpt_coefficient_mu 0.071
_exptl_absorpt_correction_T_max 0.9842
_exptl_absorpt_correction_T_min 0.9571
_exptl_absorpt_correction_type integration
_exptl_absorpt_process_details '(X-RED32; Stoe & Cie, 2002)'
_exptl_crystal_colour colourless
_exptl_crystal_density_diffrn 1.134
_exptl_crystal_density_method 'not measured'
_exptl_crystal_description prism
_exptl_crystal_F_000 904
_exptl_crystal_size_max 0.720
_exptl_crystal_size_mid 0.447
_exptl_crystal_size_min 0.240
_refine_diff_density_max 0.371
_refine_diff_density_min -0.195
_refine_ls_extinction_coef 0.021(2)
_refine_ls_extinction_expression Fc^*^=kFc[1+0.001xFc^2^\l^3^/sin(2\q)]^-1/4^
_refine_ls_extinction_method SHELXL97
_refine_ls_goodness_of_fit_ref 0.942
_refine_ls_hydrogen_treatment constr
_refine_ls_matrix_type full
_refine_ls_number_parameters 321
_refine_ls_number_reflns 4891
_refine_ls_number_restraints 5
_refine_ls_restrained_S_all 0.943
_refine_ls_R_factor_all 0.0916
_refine_ls_R_factor_gt 0.0525
_refine_ls_shift/su_max 0.026
_refine_ls_shift/su_mean 0.002
_refine_ls_structure_factor_coef Fsqd
_refine_ls_weighting_details 'calc w = 1/[\s^2^(Fo^2^)+(0.1056P)^2^] where P = (Fo^2^+2Fc^2^)/3'
_refine_ls_weighting_scheme calc
_refine_ls_wR_factor_gt 0.1458
_refine_ls_wR_factor_ref 0.1670
_reflns_number_gt 2849
_reflns_number_total 4891
_reflns_threshold_expression I>2\s(I)
_cod_data_source_file sj6023.cif
_cod_data_source_block I
_cod_depositor_comments
;
The following automatic conversions were performed:
'_geom_bond_publ_flag' value 'Y' changed to 'y' according to
'/home/saulius/struct/CIF-dictionaries/cif_core.dic' dictionary named
'cif_core.dic' version 2.4.1 from 2010-06-29 (6
times).

'_geom_angle_publ_flag' value 'Y' changed to 'y' according to
'/home/saulius/struct/CIF-dictionaries/cif_core.dic' dictionary named
'cif_core.dic' version 2.4.1 from 2010-06-29 (2 times).

Automatic conversion script
Id: cif_fix_enum 1527 2010-12-29 10:47:43Z saulius 

The following automatic conversions were performed:

'_geom_bond_publ_flag' value 'Y' changed to 'y' according to
/home/saulius/struct/CIF-dictionaries/cif_core.dic dictionary named
'cif_core.dic' version 2.4.1 from 2010-06-29 (6
times).

'_geom_angle_publ_flag' value 'Y' changed to 'y' according
to /home/saulius/struct/CIF-dictionaries/cif_core.dic dictionary
named 'cif_core.dic' version 2.4.1 from 2010-06-29 (2 times).

Automatic conversion script
Id: cif_fix_values 1715 2011-07-08 13:25:40Z adriana 
;
_cod_original_sg_symbol_H-M 'P 21/c'
_cod_database_code 2204963
_cod_database_fobs_code 2204963

loop_
_symmetry_equiv_pos_as_xyz
'x, y, z'
'-x, y+1/2, -z+1/2'
'-x, -y, -z'
'x, -y-1/2, z-1/2'

loop_
_atom_site_label
_atom_site_fract_x
_atom_site_fract_y
_atom_site_fract_z
_atom_site_U_iso_or_equiv
_atom_site_adp_type
_atom_site_calc_flag
_atom_site_refinement_flags
_atom_site_occupancy
_atom_site_disorder_assembly
_atom_site_disorder_group
_atom_site_type_symbol
O1 0.81759(9) 0.40730(13) 0.44599(9) 0.0658(4) Uani d . 1 . . O
O2 0.79073(10) 0.64020(12) 0.39861(11) 0.0718(4) Uani d . 1 . . O
N2 1.09554(16) 0.6728(2) 0.26768(18) 0.0998(7) Uani d . 1 . . N
N1 1.12645(14) 0.32261(19) 0.33368(15) 0.0873(6) Uani d . 1 . . N
C28 0.68860(18) 0.7072(3) 0.20767(19) 0.0977(8) Uani d . 1 . . C
H28A 0.6568 0.7487 0.1498 0.147 Uiso calc R 1 . . H
H28B 0.6450 0.6549 0.2186 0.147 Uiso calc R 1 . . H
H28C 0.7395 0.6605 0.2051 0.147 Uiso calc R 1 . . H
C24 0.8246(3) 1.0605(3) 0.5083(3) 0.1158(10) Uani d U 1 . . C
C21 0.5609(2) 0.2956(4) 0.1453(2) 0.1364(4) Uani d DU 1 . . C
C22 0.5022(4) 0.1814(4) 0.1259(3) 0.1670(18) Uani d . 1 A . C
H22A 0.4816 0.1600 0.0616 0.251 Uiso calc R 1 . . H
H22B 0.4483 0.1946 0.1398 0.251 Uiso calc R 1 . . H
H22C 0.5396 0.1172 0.1639 0.251 Uiso calc R 1 . . H
C23A 0.5024(10) 0.3941(9) 0.0786(10) 0.219(4) Uani d PU 0.668(17) A 1 C
H23A 0.4810 0.3659 0.0158 0.329 Uiso calc PR 0.668(17) A 1 H
H23B 0.5406 0.4646 0.0863 0.329 Uiso calc PR 0.668(17) A 1 H
H23C 0.4490 0.4135 0.0920 0.329 Uiso calc PR 0.668(17) A 1 H
C25A 0.9258(8) 1.0462(13) 0.5747(8) 0.197(5) Uani d PU 0.668(17) A 1 C
H25A 0.9420 1.1074 0.6216 0.295 Uiso calc PR 0.668(17) A 1 H
H25B 0.9654 1.0536 0.5416 0.295 Uiso calc PR 0.668(17) A 1 H
H25C 0.9347 0.9683 0.6034 0.295 Uiso calc PR 0.668(17) A 1 H
C26A 0.7847(10) 1.0381(11) 0.5805(8) 0.158(5) Uani d PU 0.668(17) A 1 C
H26A 0.8069 1.0993 0.6274 0.236 Uiso calc PR 0.668(17) A 1 H
H26B 0.8049 0.9607 0.6085 0.236 Uiso calc PR 0.668(17) A 1 H
H26C 0.7171 1.0403 0.5510 0.236 Uiso calc PR 0.668(17) A 1 H
C27A 0.6977(7) 0.4487(12) 0.5326(8) 0.109(3) Uani d PU 0.668(17) A 1 C
H27A 0.6469 0.4501 0.5525 0.164 Uiso calc PR 0.668(17) A 1 H
H27B 0.7226 0.5284 0.5359 0.164 Uiso calc PR 0.668(17) A 1 H
H27C 0.7465 0.3961 0.5723 0.164 Uiso calc PR 0.668(17) A 1 H
C23B 0.498(3) 0.387(3) 0.101(2) 0.42(4) Uani d PD 0.332(17) A 2 C
H23D 0.4706 0.3728 0.0351 0.635 Uiso calc PR 0.332(17) A 2 H
H23E 0.5309 0.4628 0.1133 0.635 Uiso calc PR 0.332(17) A 2 H
H23F 0.4492 0.3897 0.1234 0.635 Uiso calc PR 0.332(17) A 2 H
C25B 0.909(2) 1.100(2) 0.528(2) 0.240(18) Uani d P 0.332(17) A 2 C
H25D 0.9309 1.0694 0.4835 0.360 Uiso calc PR 0.332(17) A 2 H
H25E 0.9501 1.0735 0.5891 0.360 Uiso calc PR 0.332(17) A 2 H
H25F 0.9080 1.1863 0.5260 0.360 Uiso calc PR 0.332(17) A 2 H
C26B 0.7451(10) 1.0984(16) 0.5220(17) 0.140(7) Uani d P 0.332(17) A 2 C
H26D 0.6896 1.0629 0.4755 0.210 Uiso calc PR 0.332(17) A 2 H
H26E 0.7403 1.1844 0.5173 0.210 Uiso calc PR 0.332(17) A 2 H
H26F 0.7511 1.0738 0.5825 0.210 Uiso calc PR 0.332(17) A 2 H
C27B 0.696(2) 0.430(4) 0.537(2) 0.209(17) Uani d P 0.332(17) A 2 C
H27D 0.6434 0.4353 0.5539 0.314 Uiso calc PR 0.332(17) A 2 H
H27E 0.7301 0.5048 0.5515 0.314 Uiso calc PR 0.332(17) A 2 H
H27F 0.7373 0.3664 0.5722 0.314 Uiso calc PR 0.332(17) A 2 H
C2 0.91900(13) 0.63798(18) 0.34833(14) 0.0607(5) Uani d . 1 . . C
H2 0.9118 0.7194 0.3334 0.073 Uiso calc R 1 . . H
C5 0.94100(13) 0.39534(18) 0.39414(13) 0.0592(5) Uani d . 1 . . C
H5 0.9486 0.3143 0.4102 0.071 Uiso calc R 1 . . H
C3 0.86042(12) 0.58272(17) 0.38317(13) 0.0568(5) Uani d . 1 . . C
C6 0.99992(13) 0.44912(17) 0.35877(13) 0.0568(5) Uani d . 1 . . C
C1 0.98854(12) 0.57162(18) 0.33572(13) 0.0582(5) Uani d . 1 . . C
C4 0.87170(12) 0.46044(17) 0.40571(12) 0.0551(5) Uani d . 1 . . C
C9 0.77602(14) 0.76342(19) 0.37567(15) 0.0652(5) Uani d . 1 A . C
C8 1.04840(15) 0.62824(19) 0.29801(16) 0.0703(6) Uani d . 1 . . C
C7 1.07093(14) 0.37947(18) 0.34496(15) 0.0655(5) Uani d . 1 . . C
C16 0.69047(15) 0.3570(2) 0.29943(15) 0.0713(6) Uani d . 1 . . C
H16 0.7333 0.3486 0.2724 0.086 Uiso calc R 1 A . H
C15 0.72186(13) 0.39100(17) 0.39032(14) 0.0596(5) Uani d . 1 A . C
C10 0.72664(14) 0.7964(2) 0.28442(16) 0.0721(6) Uani d . 1 . . C
C14 0.80866(16) 0.8440(2) 0.44873(17) 0.0749(6) Uani d . 1 . . C
H14 0.8407 0.8163 0.5092 0.090 Uiso calc R 1 A . H
C20 0.59594(17) 0.3347(2) 0.24701(17) 0.0842(7) Uani d . 1 A . C
C13 0.79342(19) 0.9667(2) 0.43145(19) 0.0846(7) Uani d . 1 A . C
C17 0.66186(16) 0.4041(2) 0.43454(17) 0.0835(7) Uani d U 1 . . C
C11 0.71443(18) 0.9195(3) 0.2686(2) 0.0918(8) Uani d . 1 A . C
H11 0.6834 0.9474 0.2081 0.110 Uiso calc R 1 . . H
C12 0.7474(2) 1.0017(2) 0.3409(2) 0.0983(8) Uani d . 1 . . C
H12 0.7379 1.0833 0.3274 0.118 Uiso calc R 1 A . H
C18 0.56833(18) 0.3796(3) 0.3816(2) 0.1140(11) Uani d . 1 A . C
H18 0.5256 0.3862 0.4090 0.137 Uiso calc R 1 . . H
C19 0.53539(18) 0.3456(3) 0.2895(2) 0.1039(9) Uani d . 1 . . C
H19 0.4715 0.3300 0.2562 0.125 Uiso calc R 1 A . H

loop_
_atom_site_aniso_label
_atom_site_aniso_U_11
_atom_site_aniso_U_22
_atom_site_aniso_U_33
_atom_site_aniso_U_12
_atom_site_aniso_U_13
_atom_site_aniso_U_23
O1 0.0543(7) 0.0761(9) 0.0666(8) -0.0078(6) 0.0243(7) 0.0098(7)
O2 0.0713(9) 0.0653(8) 0.0960(10) 0.0055(7) 0.0517(8) 0.0056(7)
N2 0.0873(14) 0.0977(15) 0.1400(19) 0.0141(11) 0.0726(15) 0.0360(14)
N1 0.0739(12) 0.0855(14) 0.1108(16) 0.0088(10) 0.0461(12) -0.0088(11)
C28 0.0670(14) 0.134(2) 0.0895(17) 0.0037(14) 0.0293(13) -0.0142(16)
C24 0.138(3) 0.0871(19) 0.132(3) -0.004(2) 0.065(2) -0.0241(18)
C21 0.101 0.205 0.094 -0.0598(19) 0.0301(13) -0.023(2)
C22 0.159(4) 0.185(4) 0.151(3) -0.058(3) 0.056(3) -0.074(3)
C23A 0.345 0.166(7) 0.077(7) -0.065(7) 0.014(6) 0.021
C25A 0.171(7) 0.208(11) 0.155(7) 0.029(7) 0.010(6) -0.099(7)
C26A 0.211(11) 0.160(7) 0.150(7) -0.067(7) 0.123(8) -0.063(6)
C27A 0.079(5) 0.183(7) 0.077(5) -0.007(5) 0.044(4) -0.029(4)
C23B 0.76(8) 0.36(5) 0.057(11) -0.10(4) 0.07(2) 0.038
C25B 0.26(3) 0.18(2) 0.38(4) -0.18(2) 0.24(3) -0.17(2)
C26B 0.150(10) 0.112(10) 0.153(15) 0.028(8) 0.057(10) -0.047(10)
C27B 0.134(19) 0.39(4) 0.14(2) -0.14(2) 0.082(16) -0.10(2)
C2 0.0580(11) 0.0575(11) 0.0711(12) 0.0006(8) 0.0309(10) 0.0056(9)
C5 0.0561(10) 0.0552(11) 0.0625(11) -0.0020(8) 0.0203(9) 0.0010(9)
C3 0.0508(10) 0.0603(11) 0.0619(11) -0.0013(8) 0.0255(9) -0.0025(9)
C6 0.0488(9) 0.0603(11) 0.0587(11) -0.0004(8) 0.0192(8) -0.0017(9)
C1 0.0496(10) 0.0669(12) 0.0598(11) -0.0016(8) 0.0241(9) 0.0019(9)
C4 0.0481(10) 0.0612(11) 0.0551(10) -0.0075(8) 0.0201(8) 0.0007(8)
C9 0.0598(11) 0.0661(12) 0.0798(14) 0.0090(9) 0.0389(11) 0.0081(11)
C8 0.0618(12) 0.0717(13) 0.0843(14) 0.0077(10) 0.0368(11) 0.0136(11)
C7 0.0576(11) 0.0655(12) 0.0736(13) -0.0021(10) 0.0269(10) -0.0028(10)
C16 0.0619(12) 0.0854(14) 0.0741(14) -0.0132(10) 0.0353(11) -0.0076(11)
C15 0.0508(10) 0.0581(11) 0.0720(13) -0.0053(8) 0.0272(9) 0.0037(9)
C10 0.0549(11) 0.0901(16) 0.0785(15) 0.0106(11) 0.0345(11) 0.0036(12)
C14 0.0798(14) 0.0743(14) 0.0769(14) 0.0094(11) 0.0384(12) 0.0050(12)
C20 0.0648(13) 0.1118(19) 0.0769(15) -0.0206(12) 0.0297(12) -0.0113(13)
C13 0.0942(17) 0.0693(15) 0.0997(19) 0.0069(12) 0.0491(15) 0.0004(13)
C17 0.0656(13) 0.1120(18) 0.0805(15) -0.0104(12) 0.0376(12) -0.0135(13)
C11 0.0833(16) 0.107(2) 0.0905(17) 0.0273(15) 0.0405(14) 0.0287(16)
C12 0.110(2) 0.0741(16) 0.122(2) 0.0224(14) 0.0584(19) 0.0221(16)
C18 0.0629(15) 0.190(3) 0.101(2) -0.0180(17) 0.0462(15) -0.031(2)
C19 0.0568(13) 0.161(3) 0.0933(19) -0.0209(15) 0.0302(13) -0.0207(18)

loop_
_atom_type_symbol
_atom_type_description
_atom_type_scat_dispersion_real
_atom_type_scat_dispersion_imag
_atom_type_scat_source
C C 0.0033 0.0016 'International Tables Vol C Tables 4.2.6.8 and 6.1.1.4'
H H 0.0000 0.0000 'International Tables Vol C Tables 4.2.6.8 and 6.1.1.4'
N N 0.0061 0.0033 'International Tables Vol C Tables 4.2.6.8 and 6.1.1.4'
O O 0.0106 0.0060 'International Tables Vol C Tables 4.2.6.8 and 6.1.1.4'

loop_
_geom_angle_atom_site_label_1
_geom_angle_atom_site_label_2
_geom_angle_atom_site_label_3
_geom_angle
_geom_angle_publ_flag
C4 O1 C15 117.38(14) y
C3 O2 C9 117.84(14) y
C10 C28 H28A 109.5 ?
C10 C28 H28B 109.5 ?
H28A C28 H28B 109.5 ?
C10 C28 H28C 109.5 ?
H28A C28 H28C 109.5 ?
H28B C28 H28C 109.5 ?
C25B C24 C26B 136.9(12) ?
C25B C24 C25A 36.7(15) ?
C26B C24 C25A 131.5(11) ?
C25B C24 C13 112.7(11) ?
C26B C24 C13 108.3(6) ?
C25A C24 C13 112.7(5) ?
C25B C24 C26A 123.9(17) ?
C26B C24 C26A 44.1(7) ?
C25A C24 C26A 95.2(10) ?
C13 C24 C26A 113.0(4) ?
C23B C21 C22 106(2) ?
C23B C21 C20 101.3(16) ?
C22 C21 C20 112.1(3) ?
C23B C21 C23A 14(2) ?
C22 C21 C23A 108.6(6) ?
C20 C21 C23A 111.9(6) ?
C21 C22 H22A 109.5 ?
C21 C22 H22B 109.5 ?
H22A C22 H22B 109.5 ?
C21 C22 H22C 109.5 ?
H22A C22 H22C 109.5 ?
H22B C22 H22C 109.5 ?
C21 C23A H23A 109.5 ?
C21 C23A H23B 109.5 ?
H23A C23A H23B 109.5 ?
C21 C23A H23C 109.5 ?
H23A C23A H23C 109.5 ?
H23B C23A H23C 109.5 ?
C24 C25A H25A 109.5 ?
C24 C25A H25B 109.5 ?
H25A C25A H25B 109.5 ?
C24 C25A H25C 109.5 ?
H25A C25A H25C 109.5 ?
H25B C25A H25C 109.5 ?
C24 C26A H26A 109.5 ?
C24 C26A H26B 109.5 ?
H26A C26A H26B 109.5 ?
C24 C26A H26C 109.5 ?
H26A C26A H26C 109.5 ?
H26B C26A H26C 109.5 ?
C17 C27A H27A 109.5 ?
C17 C27A H27B 109.5 ?
H27A C27A H27B 109.5 ?
C17 C27A H27C 109.5 ?
H27A C27A H27C 109.5 ?
H27B C27A H27C 109.5 ?
C21 C23B H23D 109.5 ?
C21 C23B H23E 109.4 ?
H23D C23B H23E 109.5 ?
C21 C23B H23F 109.5 ?
H23D C23B H23F 109.5 ?
H23E C23B H23F 109.5 ?
C24 C25B H25D 109.5 ?
C24 C25B H25E 109.5 ?
H25D C25B H25E 109.5 ?
C24 C25B H25F 109.5 ?
H25D C25B H25F 109.5 ?
H25E C25B H25F 109.5 ?
C24 C26B H26D 109.5 ?
C24 C26B H26E 109.5 ?
H26D C26B H26E 109.5 ?
C24 C26B H26F 109.5 ?
H26D C26B H26F 109.5 ?
H26E C26B H26F 109.5 ?
C17 C27B H27D 109.5 ?
C17 C27B H27E 109.5 ?
H27D C27B H27E 109.5 ?
C17 C27B H27F 109.5 ?
H27D C27B H27F 109.5 ?
H27E C27B H27F 109.5 ?
C3 C2 C1 119.83(18) ?
C3 C2 H2 120.1 ?
C1 C2 H2 120.1 ?
C4 C5 C6 120.63(18) ?
C4 C5 H5 119.7 ?
C6 C5 H5 119.7 ?
O2 C3 C2 124.21(17) ?
O2 C3 C4 115.92(16) ?
C2 C3 C4 119.87(17) ?
C5 C6 C1 119.26(17) ?
C5 C6 C7 120.19(18) ?
C1 C6 C7 120.54(17) ?
C2 C1 C6 120.16(17) ?
C2 C1 C8 119.96(18) ?
C6 C1 C8 119.87(17) ?
C5 C4 O1 119.73(17) ?
C5 C4 C3 120.25(16) ?
O1 C4 C3 119.86(16) ?
C10 C9 C14 123.9(2) ?
C10 C9 O2 119.3(2) ?
C14 C9 O2 116.69(19) ?
N2 C8 C1 179.6(3) ?
N1 C7 C6 178.9(2) ?
C15 C16 C20 121.0(2) ?
C15 C16 H16 119.5 ?
C20 C16 H16 119.5 ?
C16 C15 C17 122.24(19) ?
C16 C15 O1 121.91(17) ?
C17 C15 O1 115.73(18) ?
C9 C10 C11 115.2(2) ?
C9 C10 C28 122.7(2) ?
C11 C10 C28 122.0(2) ?
C9 C14 C13 119.8(2) ?
C9 C14 H14 120.1 ?
C13 C14 H14 120.1 ?
C19 C20 C16 117.9(2) ?
C19 C20 C21 121.2(2) ?
C16 C20 C21 120.9(2) ?
C12 C13 C14 117.2(2) ?
C12 C13 C24 119.9(3) ?
C14 C13 C24 122.8(3) ?
C18 C17 C15 115.9(2) ?
C18 C17 C27A 123.2(4) ?
C15 C17 C27A 120.8(4) ?
C18 C17 C27B 120.8(11) ?
C15 C17 C27B 123.0(11) ?
C27A C17 C27B 9(2) ?
C12 C11 C10 121.6(2) ?
C12 C11 H11 119.2 ?
C10 C11 H11 119.2 ?
C13 C12 C11 122.2(2) ?
C13 C12 H12 118.9 ?
C11 C12 H12 118.9 ?
C17 C18 C19 122.6(2) ?
C17 C18 H18 118.7 ?
C19 C18 H18 118.7 ?
C20 C19 C18 120.4(2) ?
C20 C19 H19 119.8 ?
C18 C19 H19 119.8 ?

loop_
_geom_bond_atom_site_label_1
_geom_bond_atom_site_label_2
_geom_bond_distance
_geom_bond_publ_flag
O1 C4 1.376(2) y
O1 C15 1.397(2) y
O2 C3 1.362(2) y
O2 C9 1.411(2) y
N2 C8 1.138(3) y
N1 C7 1.140(3) y
C28 C10 1.487(3) ?
C28 H28A 0.9600 ?
C28 H28B 0.9600 ?
C28 H28C 0.9600 ?
C24 C25B 1.292(18) ?
C24 C26B 1.401(15) ?
C24 C25A 1.500(11) ?
C24 C13 1.520(4) ?
C24 C26A 1.521(7) ?
C21 C23B 1.388(19) ?
C21 C22 1.520(5) ?
C21 C20 1.532(4) ?
C21 C23A 1.534(11) ?
C22 H22A 0.9600 ?
C22 H22B 0.9600 ?
C22 H22C 0.9600 ?
C23A H23A 0.9600 ?
C23A H23B 0.9600 ?
C23A H23C 0.9600 ?
C25A H25A 0.9600 ?
C25A H25B 0.9600 ?
C25A H25C 0.9600 ?
C26A H26A 0.9600 ?
C26A H26B 0.9600 ?
C26A H26C 0.9600 ?
C27A C17 1.498(11) ?
C27A H27A 0.9600 ?
C27A H27B 0.9600 ?
C27A H27C 0.9600 ?
C23B H23D 0.9600 ?
C23B H23E 0.9600 ?
C23B H23F 0.9600 ?
C25B H25D 0.9600 ?
C25B H25E 0.9600 ?
C25B H25F 0.9600 ?
C26B H26D 0.9600 ?
C26B H26E 0.9600 ?
C26B H26F 0.9600 ?
C27B C17 1.51(3) ?
C27B H27D 0.9600 ?
C27B H27E 0.9600 ?
C27B H27F 0.9600 ?
C2 C3 1.384(3) ?
C2 C1 1.388(3) ?
C2 H2 0.9300 ?
C5 C4 1.370(3) ?
C5 C6 1.386(3) ?
C5 H5 0.9300 ?
C3 C4 1.398(3) ?
C6 C1 1.402(3) ?
C6 C7 1.435(3) ?
C1 C8 1.437(3) ?
C9 C10 1.376(3) ?
C9 C14 1.382(3) ?
C16 C15 1.366(3) ?
C16 C20 1.382(3) ?
C16 H16 0.9300 ?
C15 C17 1.380(3) ?
C10 C11 1.390(3) ?
C14 C13 1.392(3) ?
C14 H14 0.9300 ?
C20 C19 1.364(3) ?
C13 C12 1.367(4) ?
C17 C18 1.376(4) ?
C11 C12 1.385(4) ?
C11 H11 0.9300 ?
C12 H12 0.9300 ?
C18 C19 1.382(4) ?
C18 H18 0.9300 ?
C19 H19 0.9300 ?

loop_
_geom_torsion_atom_site_label_1
_geom_torsion_atom_site_label_2
_geom_torsion_atom_site_label_3
_geom_torsion_atom_site_label_4
_geom_torsion
C9 O2 C3 C2 1.4(3)
C9 O2 C3 C4 -179.17(17)
C1 C2 C3 O2 179.52(17)
C1 C2 C3 C4 0.2(3)
C4 C5 C6 C1 0.6(3)
C4 C5 C6 C7 -178.60(17)
C3 C2 C1 C6 -0.4(3)
C3 C2 C1 C8 178.90(18)
C5 C6 C1 C2 0.0(3)
C7 C6 C1 C2 179.28(18)
C5 C6 C1 C8 -179.30(18)
C7 C6 C1 C8 -0.1(3)
C6 C5 C4 O1 -176.18(16)
C6 C5 C4 C3 -0.9(3)
C15 O1 C4 C5 -113.95(19)
C15 O1 C4 C3 70.8(2)
O2 C3 C4 C5 -178.89(17)
C2 C3 C4 C5 0.5(3)
O2 C3 C4 O1 -3.6(2)
C2 C3 C4 O1 175.77(17)
C3 O2 C9 C10 79.1(2)
C3 O2 C9 C14 -104.3(2)
C2 C1 C8 N2 -10E1(4)
C6 C1 C8 N2 8E1(4)
C5 C6 C7 N1 32(13)
C1 C6 C7 N1 -147(13)
C20 C16 C15 C17 0.5(4)
C20 C16 C15 O1 176.3(2)
C4 O1 C15 C16 39.1(3)
C4 O1 C15 C17 -144.78(19)
C14 C9 C10 C11 2.7(3)
O2 C9 C10 C11 179.06(17)
C14 C9 C10 C28 -177.1(2)
O2 C9 C10 C28 -0.8(3)
C10 C9 C14 C13 -1.2(3)
O2 C9 C14 C13 -177.60(19)
C15 C16 C20 C19 -1.2(4)
C15 C16 C20 C21 -179.5(3)
C23B C21 C20 C19 61(2)
C22 C21 C20 C19 -51.0(5)
C23A C21 C20 C19 71.3(8)
C23B C21 C20 C16 -121(2)
C22 C21 C20 C16 127.2(4)
C23A C21 C20 C16 -110.5(7)
C9 C14 C13 C12 -1.1(4)
C9 C14 C13 C24 178.1(2)
C25B C24 C13 C12 -90.6(18)
C26B C24 C13 C12 75.9(12)
C25A C24 C13 C12 -130.5(7)
C26A C24 C13 C12 122.9(8)
C25B C24 C13 C14 90.1(18)
C26B C24 C13 C14 -103.3(12)
C25A C24 C13 C14 50.2(8)
C26A C24 C13 C14 -56.3(8)
C16 C15 C17 C18 0.6(4)
O1 C15 C17 C18 -175.5(2)
C16 C15 C17 C27A -176.3(6)
O1 C15 C17 C27A 7.7(7)
C16 C15 C17 C27B 174(2)
O1 C15 C17 C27B -2(2)
C9 C10 C11 C12 -2.1(3)
C28 C10 C11 C12 177.8(2)
C14 C13 C12 C11 1.8(4)
C24 C13 C12 C11 -177.5(3)
C10 C11 C12 C13 -0.1(4)
C15 C17 C18 C19 -0.9(5)
C27A C17 C18 C19 175.9(7)
C27B C17 C18 C19 -174(2)
C16 C20 C19 C18 1.0(5)
C21 C20 C19 C18 179.2(4)
C17 C18 C19 C20 0.1(6)
